data_7023378
loop_
_publ_author_name
'Ferlay, Sylvie'
'Dechambenoit, Pierre'
'Kyritsakas, Nathalie'
'Hosseini, Mir Wais'

_publ_section_title
;
 Molecular tectonics: tuning the dimensionality and topology of extended
 cyanocuprate networks using a bisamidinium cation.
;
_journal_issue 32
_journal_name_full 'Dalton transactions (Cambridge, England : 2003)'
_journal_page_first 11661
_journal_page_last 11671
_journal_paper_doi 10.1039/c3dt51252e
_journal_volume 42
_journal_year 2013
_chemical_formula_moiety 'C8 H12 N4, C4 Cu2 N4'
_chemical_formula_sum 'C12 H12 Cu2 N8'
_chemical_formula_weight 395.38
_chemical_name_systematic
;

?

;
_space_group_IT_number 2
_symmetry_cell_setting triclinic
_symmetry_space_group_name_Hall '-P 1'
_symmetry_space_group_name_H-M 'P -1'
_atom_sites_solution_hydrogens geom
_atom_sites_solution_primary direct
_atom_sites_solution_secondary difmap
_audit_creation_method SHELXL-97
_cell_angle_alpha 96.837(2)
_cell_angle_beta 108.930(2)
_cell_angle_gamma 99.618(2)
_cell_formula_units_Z 1
_cell_length_a 6.6681(3)
_cell_length_b 6.7635(3)
_cell_length_c 8.9552(4)
_cell_measurement_reflns_used 2023
_cell_measurement_temperature 173(2)
_cell_measurement_theta_max 27.49
_cell_measurement_theta_min 2.45
_cell_volume 370.11(3)
_computing_cell_refinement 'Bruker SMART'
_computing_data_collection 'Bruker SMART'
_computing_data_reduction 'Bruker SAINT'
_computing_molecular_graphics 'Bruker SHELXTL'
_computing_publication_material 'Bruker SHELXTL'
_computing_structure_refinement 'SHELXL-97 (Sheldrick, 1997)'
_computing_structure_solution 'SHELXS-97 (Sheldrick, 1990)'
_diffrn_ambient_temperature 173(2)
_diffrn_measured_fraction_theta_full 0.985
_diffrn_measured_fraction_theta_max 0.985
_diffrn_measurement_device_type 'CCD area detector'
_diffrn_measurement_method 'phi and omega scans'
_diffrn_radiation_monochromator graphite
_diffrn_radiation_source 'fine-focus sealed tube'
_diffrn_radiation_type MoK\a
_diffrn_radiation_wavelength 0.71073
_diffrn_reflns_av_R_equivalents 0.0152
_diffrn_reflns_av_sigmaI/netI 0.0217
_diffrn_reflns_limit_h_max 8
_diffrn_reflns_limit_h_min -8
_diffrn_reflns_limit_k_max 8
_diffrn_reflns_limit_k_min -8
_diffrn_reflns_limit_l_max 11
_diffrn_reflns_limit_l_min -11
_diffrn_reflns_number 2561
_diffrn_reflns_theta_full 27.19
_diffrn_reflns_theta_max 27.19
_diffrn_reflns_theta_min 2.45
_exptl_absorpt_coefficient_mu 2.881
_exptl_absorpt_correction_T_max 0.8461
_exptl_absorpt_correction_T_min 0.7616
_exptl_absorpt_correction_type multi-scan
_exptl_absorpt_process_details sadabs
_exptl_crystal_colour colorless
_exptl_crystal_density_diffrn 1.774
_exptl_crystal_density_meas ?
_exptl_crystal_density_method 'not measured'
_exptl_crystal_description prism
_exptl_crystal_F_000 198
_exptl_crystal_size_max 0.10
_exptl_crystal_size_mid 0.07
_exptl_crystal_size_min 0.06
_refine_diff_density_max 0.455
_refine_diff_density_min -0.324
_refine_diff_density_rms 0.063
_refine_ls_extinction_method none
_refine_ls_goodness_of_fit_ref 1.074
_refine_ls_hydrogen_treatment constr
_refine_ls_matrix_type full
_refine_ls_number_parameters 100
_refine_ls_number_reflns 1573
_refine_ls_number_restraints 0
_refine_ls_restrained_S_all 1.074
_refine_ls_R_factor_all 0.0219
_refine_ls_R_factor_gt 0.0210
_refine_ls_shift/su_max 0.000
_refine_ls_shift/su_mean 0.000
_refine_ls_structure_factor_coef Fsqd
_refine_ls_weighting_details 'calc w=1/[\s^2^(Fo^2^)+(0.0327P)^2^+0.2201P] where P=(Fo^2^+2Fc^2^)/3'
_refine_ls_weighting_scheme calc
_refine_ls_wR_factor_gt 0.0601
_refine_ls_wR_factor_ref 0.0605
_reflns_number_gt 1502
_reflns_number_total 1573
_reflns_threshold_expression >2sigma(I)
_cod_data_source_file c3dt51252e.txt
_cod_data_source_block e1782b
_cod_depositor_comments
;
The following automatic conversions were performed:

'_symmetry_cell_setting' value 'Triclinic' changed to 'triclinic'
according to /home/saulius/struct/CIF-dictionaries/cif_core.dic
dictionary named 'cif_core.dic' version 2.4.2 from 2011-04-26.

Automatic conversion script
Id: cif_fix_values 1891 2012-01-12 08:04:46Z andrius 

The following automatic conversions were performed:

'_exptl_crystal_density_meas' value 'none' was changed to '?' - the
value is perceived as not measured.

Automatic conversion script
Id: cif_fix_values 3008 2015-01-20 13:52:24Z robertas 
;
_cod_original_sg_symbol_H-M P-1
_cod_database_code 7023378

loop_
_symmetry_equiv_pos_as_xyz
'x, y, z'
'-x, -y, -z'

loop_
_atom_site_label
_atom_site_type_symbol
_atom_site_fract_x
_atom_site_fract_y
_atom_site_fract_z
_atom_site_U_iso_or_equiv
_atom_site_adp_type
_atom_site_occupancy
_atom_site_symmetry_multiplicity
_atom_site_calc_flag
_atom_site_refinement_flags
C1 C 0.4016(3) 0.9254(3) 0.2011(2) 0.0183(3) Uani 1 1 d .
C2 C 0.1935(3) 0.9645(3) 0.0974(2) 0.0163(3) Uani 1 1 d .
C3 C 0.0099(3) 0.8069(3) 0.0371(2) 0.0189(3) Uani 1 1 d .
H3 H 0.0175 0.6756 0.0631 0.023 Uiso 1 1 calc R
C4 C -0.1851(3) 0.8414(3) -0.0616(2) 0.0193(3) Uani 1 1 d .
H4 H -0.3112 0.7340 -0.1041 0.023 Uiso 1 1 calc R
N1 N 0.4609(3) 0.7585(3) 0.15848(19) 0.0246(4) Uani 1 1 d .
H1A H 0.5835 0.7325 0.2189 0.030 Uiso 1 1 calc R
H1B H 0.3782 0.6725 0.0695 0.030 Uiso 1 1 calc R
N2 N 0.5186(3) 1.0582(3) 0.3321(2) 0.0269(4) Uani 1 1 d .
H2A H 0.6421 1.0371 0.3953 0.032 Uiso 1 1 calc R
H2B H 0.4739 1.1686 0.3570 0.032 Uiso 1 1 calc R
Cu1 Cu 0.10427(3) 0.36604(3) 0.46210(3) 0.02004(9) Uani 1 1 d .
C5 C 0.1251(3) 0.5570(3) 0.7083(2) 0.0191(3) Uani 1 1 d .
N3 N 0.2506(3) 0.5492(3) 0.82841(19) 0.0247(3) Uani 1 1 d .
N4 N 0.4099(3) 0.4656(3) 0.4893(2) 0.0208(3) Uani 0.50 1 d P
C6 C 0.4099(3) 0.4656(3) 0.4893(2) 0.0208(3) Uani 0.50 1 d P
N5 N 0.0284(3) 0.0835(3) 0.4945(2) 0.0227(3) Uani 0.50 1 d P
C7 C 0.0284(3) 0.0835(3) 0.4945(2) 0.0227(3) Uani 0.50 1 d P

loop_
_atom_site_aniso_label
_atom_site_aniso_U_11
_atom_site_aniso_U_22
_atom_site_aniso_U_33
_atom_site_aniso_U_23
_atom_site_aniso_U_13
_atom_site_aniso_U_12
C1 0.0146(8) 0.0198(8) 0.0205(8) 0.0047(6) 0.0052(6) 0.0051(7)
C2 0.0136(8) 0.0185(8) 0.0164(7) 0.0027(6) 0.0038(6) 0.0056(6)
C3 0.0181(8) 0.0143(7) 0.0240(8) 0.0057(6) 0.0055(7) 0.0052(6)
C4 0.0134(8) 0.0160(8) 0.0251(9) 0.0023(6) 0.0038(7) 0.0006(6)
N1 0.0216(8) 0.0272(8) 0.0217(7) 0.0006(6) 0.0004(6) 0.0141(7)
N2 0.0188(8) 0.0275(8) 0.0263(8) -0.0022(7) -0.0025(6) 0.0092(7)
Cu1 0.01380(13) 0.01798(13) 0.02578(14) 0.00536(9) 0.00325(9) 0.00317(9)
C5 0.0170(8) 0.0168(8) 0.0232(8) 0.0053(6) 0.0069(7) 0.0020(6)
N3 0.0241(8) 0.0262(8) 0.0233(8) 0.0045(6) 0.0067(7) 0.0076(7)
N4 0.0173(7) 0.0200(8) 0.0234(8) -0.0016(6) 0.0073(6) 0.0034(6)
C6 0.0173(7) 0.0200(8) 0.0234(8) -0.0016(6) 0.0073(6) 0.0034(6)
N5 0.0144(8) 0.0182(7) 0.0315(9) 0.0052(7) 0.0023(7) 0.0044(6)
C7 0.0144(8) 0.0182(7) 0.0315(9) 0.0052(7) 0.0023(7) 0.0044(6)

loop_
_atom_type_symbol
_atom_type_description
_atom_type_scat_dispersion_real
_atom_type_scat_dispersion_imag
_atom_type_scat_source
Cu Cu 0.3201 1.2651 'International Tables Vol C Tables 4.2.6.8 and 6.1.1.4'
C C 0.0033 0.0016 'International Tables Vol C Tables 4.2.6.8 and 6.1.1.4'
N N 0.0061 0.0033 'International Tables Vol C Tables 4.2.6.8 and 6.1.1.4'
H H 0.0000 0.0000 'International Tables Vol C Tables 4.2.6.8 and 6.1.1.4'

loop_
_geom_angle_atom_site_label_1
_geom_angle_atom_site_label_2
_geom_angle_atom_site_label_3
_geom_angle
_geom_angle_site_symmetry_1
_geom_angle_site_symmetry_3
N2 C1 N1 122.42(17) . .
N2 C1 C2 118.77(15) . .
N1 C1 C2 118.81(15) . .
C3 C2 C4 120.86(16) . 2_575
C3 C2 C1 119.46(16) . .
C4 C2 C1 119.68(16) 2_575 .
C2 C3 C4 119.89(16) . .
C2 C3 H3 120.1 . .
C4 C3 H3 120.1 . .
C3 C4 C2 119.25(16) . 2_575
C3 C4 H4 120.4 . .
C2 C4 H4 120.4 2_575 .
C1 N1 H1A 120.0 . .
C1 N1 H1B 120.0 . .
H1A N1 H1B 120.0 . .
C1 N2 H2A 120.0 . .
C1 N2 H2B 120.0 . .
H2A N2 H2B 120.0 . .
N4 Cu1 C5 119.57(8) . 2_566
N4 Cu1 N5 115.38(7) . .
C5 Cu1 N5 113.98(7) 2_566 .
N4 Cu1 C5 95.54(6) . .
C5 Cu1 C5 106.50(6) 2_566 .
N5 Cu1 C5 101.58(7) . .
N4 Cu1 Cu1 117.33(5) . 2_566
C5 Cu1 Cu1 60.28(5) 2_566 2_566
N5 Cu1 Cu1 119.20(5) . 2_566
C5 Cu1 Cu1 46.22(4) . 2_566
N3 C5 Cu1 164.08(16) . 2_566
N3 C5 Cu1 122.20(14) . .
Cu1 C5 Cu1 73.50(6) 2_566 .
C6 N4 Cu1 176.1(2) 2_666 .
N4 N4 Cu1 176.1(2) 2_666 .
C7 N5 Cu1 175.6(2) 2_556 .
N5 N5 Cu1 175.6(2) 2_556 .

loop_
_geom_bond_atom_site_label_1
_geom_bond_atom_site_label_2
_geom_bond_distance
_geom_bond_site_symmetry_2
C1 N2 1.309(2) .
C1 N1 1.312(2) .
C1 C2 1.484(2) .
C2 C3 1.387(2) .
C2 C4 1.394(2) 2_575
C3 C4 1.390(2) .
C3 H3 0.9500 .
C4 C2 1.394(2) 2_575
C4 H4 0.9500 .
N1 H1A 0.8800 .
N1 H1B 0.8800 .
N2 H2A 0.8800 .
N2 H2B 0.8800 .
Cu1 N4 1.9609(18) .
Cu1 C5 1.9695(18) 2_566
Cu1 N5 1.9737(18) .
Cu1 C5 2.3688(18) .
Cu1 Cu1 2.6153(4) 2_566
C5 N3 1.142(2) .
C5 Cu1 1.9694(18) 2_566
N4 C6 1.158(3) 2_666
N4 N4 1.158(3) 2_666
N5 C7 1.156(3) 2_556
N5 N5 1.156(3) 2_556
